data_4321978
loop_
_publ_author_name
'F. Albert Cotton'
'Carlos A. Murillo'
'Isabel Pascual'

_publ_section_title
;
 Quadruply Bonded Dichromium Complexes with Variously Fluorinated
 Formamidinate Ligands
;
_journal_name_full 'Inorganic Chemistry'
_journal_page_first 2182
_journal_page_last 2187
_journal_paper_doi 10.1021/ic990007l
_journal_volume 38
_journal_year 1999
_chemical_compound_source synthesis
_chemical_formula_sum 'C52 H36 Cr2 F8 N8'
_chemical_formula_weight 1028.89
_chemical_name_systematic
; 
 Tetrakis (ortho)-fluorophenylformamidinate dichromium (II)
;
_space_group_IT_number 2
_symmetry_cell_setting triclinic
_symmetry_space_group_name_Hall '-P 1'
_symmetry_space_group_name_H-M 'P -1'
_atom_sites_solution_hydrogens difmap
_atom_sites_solution_primary direct
_atom_sites_solution_secondary difmap
_audit_creation_method SHELXL
_cell_angle_alpha 117.08(3)
_cell_angle_beta 96.42(3)
_cell_angle_gamma 107.53(3)
_cell_formula_units_Z 1
_cell_length_a 10.225(2)
_cell_length_b 11.312(2)
_cell_length_c 11.797(2)
_cell_measurement_reflns_used 88
_cell_measurement_temperature 213(2)
_cell_measurement_theta_max 16.5
_cell_measurement_theta_min 7.0
_cell_volume 1107.6(6)
_computing_cell_refinement MADNES
_computing_data_collection MADNES
_computing_data_reduction PROCOR
_computing_molecular_graphics XP
_computing_publication_material CIFTAB
_computing_structure_refinement 'SHELXL-93 (Sheldrick, 1993)'
_computing_structure_solution 'SHELXS-86 (Sheldrick, 1990)'
_diffrn_ambient_temperature 213(2)
_diffrn_measurement_device 'Nonius FAST'
_diffrn_measurement_method 'ellipsoid mask-fitting'
_diffrn_radiation_monochromator graphite
_diffrn_radiation_source 'fine-focus sealed tube'
_diffrn_radiation_type MoK\a
_diffrn_radiation_wavelength 0.71073
_diffrn_reflns_av_R_equivalents 0.0683
_diffrn_reflns_av_sigmaI/netI 0.0538
_diffrn_reflns_limit_h_max 10
_diffrn_reflns_limit_h_min -10
_diffrn_reflns_limit_k_max 12
_diffrn_reflns_limit_k_min -12
_diffrn_reflns_limit_l_max 12
_diffrn_reflns_limit_l_min -10
_diffrn_reflns_number 4387
_diffrn_reflns_theta_max 22.49
_diffrn_reflns_theta_min 2.18
_diffrn_standards_number 'none (area detector)'
_exptl_absorpt_coefficient_mu 0.573
_exptl_absorpt_correction_type 'None (N/A)'
_exptl_crystal_colour yellow
_exptl_crystal_density_diffrn 1.543
_exptl_crystal_description 'regular block'
_exptl_crystal_F_000 524
_exptl_crystal_size_max 0.36
_exptl_crystal_size_mid 0.30
_exptl_crystal_size_min 0.30
_refine_diff_density_max 0.662
_refine_diff_density_min -0.463
_refine_diff_density_rms 0.087
_refine_ls_extinction_method none
_refine_ls_goodness_of_fit_all 1.105
_refine_ls_goodness_of_fit_obs 1.099
_refine_ls_hydrogen_treatment refall
_refine_ls_matrix_type full
_refine_ls_number_parameters 386
_refine_ls_number_reflns 2584
_refine_ls_number_restraints 0
_refine_ls_restrained_S_all 1.115
_refine_ls_restrained_S_obs 1.099
_refine_ls_R_factor_all 0.0763
_refine_ls_R_factor_obs 0.0625
_refine_ls_shift/esd_max -4.861
_refine_ls_shift/esd_mean 0.083
_refine_ls_structure_factor_coef Fsqd
_refine_ls_weighting_details 'w=1/[\s^2^(Fo^2^)+(0.0556P)^2^+5.3436P] where P=(Fo^2^+2Fc^2^)/3'
_refine_ls_weighting_scheme calc
_refine_ls_wR_factor_all 0.1637
_refine_ls_wR_factor_obs 0.1471
_reflns_number_observed 2209
_reflns_number_total 2586
_reflns_observed_criterion >2sigma(I)
_cod_data_source_file ic990007l_5.cif
_cod_data_source_block compound_6
_cod_depositor_comments
;
The following automatic conversions were performed:

'_refine_ls_weighting_scheme' value 'calc
w=1/[\s^2^(Fo^2^)+(0.0556P)^2^+5.3436P] where P=(Fo^2^+2Fc^2^)/3' was
changed to 'calc'. New tag '_refine_ls_weighting_details' was
created. The value of the new tag was set to
'w=1/[\s^2^(Fo^2^)+(0.0556P)^2^+5.3436P] where P=(Fo^2^+2Fc^2^)/3'.

Automatic conversion script
Id: cif_fix_values 3143 2015-03-26 13:38:13Z robertas 
;
_cod_original_cell_volume 1107.5(4)
_cod_database_code 4321978

loop_
_symmetry_equiv_pos_as_xyz
'x, y, z'
'-x, -y, -z'

loop_
_atom_site_aniso_label
_atom_site_aniso_U_11
_atom_site_aniso_U_22
_atom_site_aniso_U_33
_atom_site_aniso_U_23
_atom_site_aniso_U_13
_atom_site_aniso_U_12
Cr 0.0187(5) 0.0239(5) 0.0217(5) 0.0131(4) 0.0047(4) 0.0083(4)
C00 0.029(3) 0.028(3) 0.036(4) 0.023(3) 0.013(3) 0.015(3)
N1 0.024(3) 0.024(3) 0.025(3) 0.012(2) 0.007(2) 0.010(2)
C1 0.028(3) 0.021(3) 0.029(3) 0.006(3) 0.001(3) 0.013(3)
C01 0.018(3) 0.027(3) 0.029(3) 0.015(3) 0.008(3) 0.008(3)
N2 0.022(3) 0.029(3) 0.025(3) 0.016(2) 0.005(2) 0.011(2)
C2 0.039(4) 0.041(4) 0.036(4) 0.022(3) 0.015(3) 0.015(3)
F2 0.062(3) 0.071(3) 0.078(3) 0.027(3) 0.016(3) 0.013(3)
N3 0.019(2) 0.026(3) 0.020(2) 0.013(2) 0.004(2) 0.008(2)
C3 0.047(5) 0.034(4) 0.051(5) 0.013(4) -0.014(4) 0.005(3)
N4 0.021(3) 0.031(3) 0.018(2) 0.014(2) 0.004(2) 0.011(2)
C4 0.082(6) 0.038(4) 0.035(4) 0.016(4) 0.000(5) 0.022(5)
C5 0.085(7) 0.041(4) 0.042(5) 0.023(4) 0.028(5) 0.033(5)
C6 0.075(5) 0.032(4) 0.029(4) 0.017(3) 0.019(4) 0.032(4)
C21 0.030(3) 0.020(3) 0.027(3) 0.014(3) 0.006(3) 0.009(3)
C22 0.032(3) 0.037(3) 0.033(3) 0.020(3) 0.014(3) 0.019(3)
F22 0.046(2) 0.083(3) 0.049(2) 0.040(2) 0.028(2) 0.041(2)
C23 0.041(4) 0.061(5) 0.060(5) 0.035(4) 0.022(4) 0.038(4)
C24 0.050(5) 0.058(5) 0.060(5) 0.039(4) 0.008(4) 0.030(4)
C25 0.041(4) 0.060(5) 0.051(5) 0.046(4) 0.018(4) 0.020(4)
C26 0.024(4) 0.050(4) 0.046(4) 0.032(4) 0.015(3) 0.018(3)
C31 0.021(3) 0.024(3) 0.023(3) 0.012(3) 0.006(3) 0.010(2)
C32 0.021(3) 0.031(3) 0.031(3) 0.018(3) 0.012(3) 0.015(3)
F32 0.029(2) 0.052(2) 0.038(2) 0.033(2) 0.018(2) 0.022(2)
C33 0.040(4) 0.046(4) 0.028(4) 0.023(3) 0.004(3) 0.022(3)
C34 0.030(4) 0.053(4) 0.037(4) 0.028(4) 0.001(3) 0.019(3)
C35 0.019(3) 0.042(4) 0.035(4) 0.022(3) 0.006(3) 0.016(3)
C36 0.024(3) 0.030(3) 0.024(3) 0.013(3) 0.010(3) 0.013(3)
C41 0.016(3) 0.037(3) 0.025(3) 0.022(3) 0.012(2) 0.017(3)
C42 0.030(3) 0.028(3) 0.030(3) 0.014(3) 0.000(3) 0.008(3)
F42 0.057(3) 0.035(2) 0.035(2) 0.015(2) -0.001(2) 0.005(2)
C43 0.030(4) 0.036(4) 0.055(4) 0.035(4) 0.008(3) 0.007(3)
C44 0.040(4) 0.050(4) 0.043(4) 0.037(4) 0.018(3) 0.020(3)
C45 0.034(4) 0.045(4) 0.022(4) 0.020(3) 0.009(3) 0.019(3)
C46 0.025(3) 0.031(4) 0.035(4) 0.022(3) 0.007(3) 0.012(3)

loop_
_atom_site_label
_atom_site_type_symbol
_atom_site_fract_x
_atom_site_fract_y
_atom_site_fract_z
_atom_site_U_iso_or_equiv
_atom_site_thermal_displace_type
_atom_site_occupancy
_atom_site_calc_flag
_atom_site_refinement_flags
_atom_site_disorder_group
Cr Cr 0.46554(9) 0.49111(9) 0.41404(8) 0.0210(3) Uani 1 d . .
C00 C 0.4905(6) 0.2261(6) 0.3791(6) 0.0274(14) Uani 1 d . .
H00 H 0.4936(66) 0.1225(69) 0.3283(61) 0.039(17) Uiso 1 d . .
N1 N 0.4474(5) 0.2778(5) 0.3098(5) 0.0249(11) Uani 1 d . .
C1 C 0.3783(6) 0.1751(6) 0.1707(6) 0.0285(15) Uani 1 d . .
C01 C 0.2213(6) 0.3891(6) 0.4945(6) 0.0247(14) Uani 1 d . .
H01 H 0.1246(69) 0.3448(62) 0.4943(57) 0.029(16) Uiso 1 d . .
N2 N 0.5387(5) 0.3061(5) 0.5107(4) 0.0247(11) Uani 1 d . .
C2 C 0.2380(7) 0.0803(7) 0.1215(6) 0.038(2) Uani 1 d . .
F2 F 0.1632(5) 0.0827(5) 0.2089(5) 0.080(2) Uani 1 d . .
N3 N 0.2510(5) 0.4175(5) 0.4011(4) 0.0216(11) Uani 1 d . .
C3 C 0.1685(9) -0.0210(8) -0.0117(8) 0.054(2) Uani 1 d . .
H3 H 0.0823(92) -0.0790(88) -0.0473(82) 0.064 Uiso 1 d . .
N4 N 0.3285(5) 0.4209(5) 0.5912(4) 0.0227(11) Uani 1 d . .
C4 C 0.2443(10) -0.0257(8) -0.1015(8) 0.055(2) Uani 1 d . .
H4 H 0.1877(101) -0.0942(101) -0.1968(97) 0.091(30) Uiso 1 d . .
C5 C 0.3845(11) 0.0656(8) -0.0571(8) 0.052(2) Uani 1 d . .
H2 H 0.4413(87) 0.0614(86) -0.1099(80) 0.062(26) Uiso 1 d . .
C6 C 0.4534(9) 0.1648(7) 0.0758(6) 0.042(2) Uani 1 d . .
H6 H 0.5473(77) 0.2175(73) 0.0949(66) 0.050 Uiso 1 d . .
C21 C 0.6108(6) 0.2548(6) 0.5770(6) 0.0253(14) Uani 1 d . .
C22 C 0.7264(7) 0.2198(7) 0.5436(6) 0.0312(15) Uani 1 d . .
F22 F 0.7677(4) 0.2336(5) 0.4412(4) 0.0515(11) Uani 1 d . .
C23 C 0.8040(8) 0.1801(8) 0.6099(8) 0.047(2) Uani 1 d . .
H23 H 0.8696(75) 0.1565(71) 0.5800(64) 0.040(20) Uiso 1 d . .
C24 C 0.7687(9) 0.1720(8) 0.7148(8) 0.051(2) Uani 1 d . .
H24 H 0.8208(90) 0.1443(86) 0.7604(80) 0.069(25) Uiso 1 d . .
C25 C 0.6561(8) 0.2041(8) 0.7525(8) 0.043(2) Uani 1 d . .
H25 H 0.6367(77) 0.2111(78) 0.8226(73) 0.045(22) Uiso 1 d . .
C26 C 0.5772(7) 0.2451(8) 0.6837(7) 0.035(2) Uani 1 d . .
H26 H 0.5074(74) 0.2585(68) 0.7068(63) 0.035(20) Uiso 1 d . .
C31 C 0.1405(6) 0.4087(6) 0.3105(5) 0.0219(13) Uani 1 d . .
C32 C 0.1677(6) 0.4134(6) 0.2002(6) 0.0254(14) Uani 1 d . .
F32 F 0.3015(3) 0.4225(4) 0.1847(3) 0.0329(9) Uani 1 d . .
C33 C 0.0732(7) 0.4150(7) 0.1083(7) 0.035(2) Uani 1 d . .
H33 H 0.0920(68) 0.4079(68) 0.0364(66) 0.034(19) Uiso 1 d . .
C34 C -0.0607(7) 0.4076(7) 0.1267(7) 0.038(2) Uani 1 d . .
H34 H -0.1253(73) 0.4042(67) 0.0626(66) 0.040(18) Uiso 1 d . .
C35 C -0.0938(7) 0.4010(7) 0.2337(6) 0.030(2) Uani 1 d . .
H35 H -0.1828(66) 0.4013(58) 0.2412(54) 0.023(15) Uiso 1 d . .
C36 C 0.0046(6) 0.4013(6) 0.3243(6) 0.0255(14) Uani 1 d . .
H36 H -0.0254(58) 0.3986(58) 0.3948(57) 0.018(15) Uiso 1 d . .
C41 C 0.2918(6) 0.3643(6) 0.6754(5) 0.0214(13) Uani 1 d . .
C42 C 0.1997(6) 0.2226(6) 0.6263(6) 0.031(2) Uani 1 d . .
F42 F 0.1395(4) 0.1323(4) 0.4928(4) 0.0485(11) Uani 1 d . .
C43 C 0.1667(7) 0.1669(7) 0.7071(7) 0.037(2) Uani 1 d . .
H43 H 0.0952(75) 0.0672(77) 0.6751(67) 0.046(19) Uiso 1 d . .
C44 C 0.2281(7) 0.2569(8) 0.8441(7) 0.038(2) Uani 1 d . .
H44 H 0.2073(69) 0.2160(70) 0.8991(66) 0.038(19) Uiso 1 d . .
C45 C 0.3225(7) 0.3973(7) 0.8961(6) 0.031(2) Uani 1 d . .
H45 H 0.3603(60) 0.4518(59) 0.9817(61) 0.018(15) Uiso 1 d . .
C46 C 0.3555(6) 0.4504(7) 0.8130(6) 0.0276(15) Uani 1 d . .
H46 H 0.4161(58) 0.5494(61) 0.8536(51) 0.014(14) Uiso 1 d . .

loop_
_atom_type_symbol
_atom_type_description
_atom_type_scat_dispersion_real
_atom_type_scat_dispersion_imag
_atom_type_scat_source
C C 0.0033 0.0016 'International Tables Vol C Tables 4.2.6.8 and 6.1.1.4'
H H 0.0000 0.0000 'International Tables Vol C Tables 4.2.6.8 and 6.1.1.4'
N N 0.0061 0.0033 'International Tables Vol C Tables 4.2.6.8 and 6.1.1.4'
F F 0.0171 0.0103 'International Tables Vol C Tables 4.2.6.8 and 6.1.1.4'
Cr Cr 0.3209 0.6236 'International Tables Vol C Tables 4.2.6.8 and 6.1.1.4'

loop_
_geom_angle_atom_site_label_1
_geom_angle_atom_site_label_2
_geom_angle_atom_site_label_3
_geom_angle
_geom_angle_site_symmetry_1
_geom_angle_site_symmetry_3
_geom_angle_publ_flag
Cr Cr N3 95.97(14) 2_666 . ?
Cr Cr N4 92.34(14) 2_666 2_666 ?
N3 Cr N4 170.5(2) . 2_666 ?
Cr Cr N2 97.25(14) 2_666 2_666 ?
N3 Cr N2 86.4(2) . 2_666 ?
N4 Cr N2 88.0(2) 2_666 2_666 ?
Cr Cr N1 91.48(15) 2_666 . ?
N3 Cr N1 89.7(2) . . ?
N4 Cr N1 94.7(2) 2_666 . ?
N2 Cr N1 170.8(2) 2_666 . ?
N1 C00 N2 120.4(5) . . ?
N1 C00 H00 119.1(34) . . ?
N2 C00 H00 120.3(34) . . ?
C00 N1 C1 115.3(5) . . ?
C00 N1 Cr 117.5(4) . . ?
C1 N1 Cr 126.8(4) . . ?
C2 C1 C6 115.8(6) . . ?
C2 C1 N1 123.0(6) . . ?
C6 C1 N1 121.3(5) . . ?
N4 C01 N3 118.6(5) . . ?
N4 C01 H01 118.5(37) . . ?
N3 C01 H01 122.8(37) . . ?
C00 N2 C21 116.9(5) . . ?
C00 N2 Cr 113.2(4) . 2_666 ?
C21 N2 Cr 128.6(4) . 2_666 ?
F2 C2 C1 117.9(6) . . ?
F2 C2 C3 117.6(7) . . ?
C1 C2 C3 124.5(7) . . ?
C01 N3 C31 119.7(5) . . ?
C01 N3 Cr 114.7(4) . . ?
C31 N3 Cr 125.4(4) . . ?
C4 C3 C2 118.1(8) . . ?
C4 C3 H3 113.6(59) . . ?
C2 C3 H3 128.2(60) . . ?
C01 N4 C41 116.3(5) . . ?
C01 N4 Cr 117.9(4) . 2_666 ?
C41 N4 Cr 124.5(3) . 2_666 ?
C5 C4 C3 119.5(7) . . ?
C5 C4 H4 125.1(56) . . ?
C3 C4 H4 115.3(55) . . ?
C4 C5 C6 122.0(9) . . ?
C4 C5 H2 123.4(52) . . ?
C6 C5 H2 114.4(53) . . ?
C5 C6 C1 120.1(8) . . ?
C5 C6 H6 114.9(43) . . ?
C1 C6 H6 125.0(43) . . ?
C26 C21 C22 115.6(6) . . ?
C26 C21 N2 122.4(5) . . ?
C22 C21 N2 121.9(6) . . ?
C23 C22 F22 118.4(6) . . ?
C23 C22 C21 123.8(7) . . ?
F22 C22 C21 117.7(5) . . ?
C22 C23 C24 119.3(7) . . ?
C22 C23 H23 117.2(47) . . ?
C24 C23 H23 123.4(47) . . ?
C23 C24 C25 119.9(7) . . ?
C23 C24 H24 119.9(53) . . ?
C25 C24 H24 120.1(53) . . ?
C24 C25 C26 120.3(8) . . ?
C24 C25 H25 123.3(49) . . ?
C26 C25 H25 116.0(50) . . ?
C21 C26 C25 121.1(7) . . ?
C21 C26 H26 121.9(48) . . ?
C25 C26 H26 116.9(48) . . ?
C32 C31 C36 115.5(5) . . ?
C32 C31 N3 118.6(5) . . ?
C36 C31 N3 125.8(5) . . ?
C33 C32 F32 118.3(6) . . ?
C33 C32 C31 124.8(6) . . ?
F32 C32 C31 116.9(5) . . ?
C32 C33 C34 117.4(7) . . ?
C32 C33 H33 120.6(43) . . ?
C34 C33 H33 121.4(43) . . ?
C35 C34 C33 120.2(6) . . ?
C35 C34 H34 122.7(42) . . ?
C33 C34 H34 117.0(42) . . ?
C34 C35 C36 120.6(6) . . ?
C34 C35 H35 114.9(36) . . ?
C36 C35 H35 124.5(36) . . ?
C35 C36 C31 121.5(6) . . ?
C35 C36 H36 115.3(34) . . ?
C31 C36 H36 123.2(34) . . ?
C42 C41 C46 116.7(6) . . ?
C42 C41 N4 122.9(5) . . ?
C46 C41 N4 120.3(5) . . ?
F42 C42 C43 117.7(5) . . ?
F42 C42 C41 119.3(6) . . ?
C43 C42 C41 123.0(6) . . ?
C42 C43 C44 118.8(6) . . ?
C42 C43 H43 124.7(41) . . ?
C44 C43 H43 116.3(41) . . ?
C45 C44 C43 119.7(7) . . ?
C45 C44 H44 122.0(39) . . ?
C43 C44 H44 118.1(39) . . ?
C44 C45 C46 120.4(6) . . ?
C44 C45 H45 118.6(39) . . ?
C46 C45 H45 120.9(40) . . ?
C45 C46 C41 121.2(6) . . ?
C45 C46 H46 117.5(33) . . ?
C41 C46 H46 121.1(33) . . ?

loop_
_geom_bond_atom_site_label_1
_geom_bond_atom_site_label_2
_geom_bond_distance
_geom_bond_site_symmetry_2
_geom_bond_publ_flag
Cr Cr 1.968(2) 2_666 y
Cr N3 2.058(5) . y
Cr N4 2.062(5) 2_666 y
Cr N2 2.065(5) 2_666 y
Cr N1 2.085(5) . y
C00 N1 1.309(8) . ?
C00 N2 1.324(8) . ?
C00 H00 1.06(6) . ?
N1 C1 1.433(7) . ?
C1 C2 1.365(9) . ?
C1 C6 1.408(10) . ?
C01 N4 1.320(7) . ?
C01 N3 1.323(8) . ?
C01 H01 0.96(6) . ?
N2 C21 1.427(7) . ?
C2 F2 1.347(8) . ?
C2 C3 1.381(10) . ?
N3 C31 1.412(7) . ?
C3 C4 1.371(12) . ?
C3 H3 0.84(8) . ?
N4 C41 1.434(8) . ?
C4 C5 1.358(12) . ?
C4 H4 1.00(9) . ?
C5 C6 1.374(10) . ?
C5 H2 0.89(8) . ?
C6 H6 0.90(7) . ?
C21 C26 1.383(9) . ?
C21 C22 1.397(9) . ?
C22 C23 1.356(10) . ?
C22 F22 1.381(7) . ?
C23 C24 1.361(11) . ?
C23 H23 0.85(7) . ?
C24 C25 1.370(11) . ?
C24 H24 0.93(9) . ?
C25 C26 1.394(10) . ?
C25 H25 0.85(8) . ?
C26 H26 0.82(7) . ?
C31 C32 1.382(8) . ?
C31 C36 1.399(8) . ?
C32 C33 1.379(9) . ?
C32 F32 1.380(6) . ?
C33 C34 1.394(10) . ?
C33 H33 0.86(7) . ?
C34 C35 1.370(10) . ?
C34 H34 0.93(7) . ?
C35 C36 1.382(9) . ?
C35 H35 0.93(6) . ?
C36 H36 0.93(6) . ?
C41 C42 1.383(9) . ?
C41 C46 1.396(8) . ?
C42 F42 1.358(7) . ?
C42 C43 1.382(10) . ?
C43 C44 1.390(10) . ?
C43 H43 1.00(7) . ?
C44 C45 1.373(10) . ?
C44 H44 0.96(7) . ?
C45 C46 1.388(9) . ?
C45 H45 0.87(6) . ?
C46 H46 0.95(6) . ?
